data_2222340
loop_
_publ_author_name
'Gille, Annika'
'Sch\"urmann, Markus'
'Preut, Hans'
'Hiersemann, Martin'

_publ_section_title
;(+-)-<i>syn</i>-Isopropyl
 4-(1,1,1,3,3,3-hexafluoropropan-2-yloxy)-1-hydroxy-3-methyl-2-(prop-1-ynyl)cyclopent-2-enecarboxylate
;
_journal_coeditor_code HG2521
_journal_issue 7
_journal_name_full 'Acta Crystallographica Section E'
_journal_page_first o1660
_journal_paper_doi 10.1107/S1600536809023162
_journal_volume 65
_journal_year 2009
_chemical_formula_iupac 'C16 H18 F6 O4'
_chemical_formula_moiety 'C16 H18 F6 O4'
_chemical_formula_sum 'C16 H18 F6 O4'
_chemical_formula_weight 388.30
_chemical_name_systematic
;
(+-)-<i>syn</i>-Isopropyl 4-(1,1,1,3,3,3-hexafluoropropan-2-yloxy)-1-hydroxy-
3-methyl-2-(prop-1-ynyl)cyclopent-2-enecarboxylate
;
_space_group_IT_number 2
_symmetry_cell_setting triclinic
_symmetry_space_group_name_Hall '-P 1'
_symmetry_space_group_name_H-M 'P -1'
_atom_sites_solution_hydrogens geom
_atom_sites_solution_primary direct
_atom_sites_solution_secondary difmap
_audit_creation_method SHELXL-97
_cell_angle_alpha 104.600(5)
_cell_angle_beta 91.775(5)
_cell_angle_gamma 96.955(5)
_cell_formula_units_Z 2
_cell_length_a 6.0166(4)
_cell_length_b 11.9075(6)
_cell_length_c 13.2798(8)
_cell_measurement_reflns_used 3408
_cell_measurement_temperature 173.0(10)
_cell_measurement_theta_max 25.0
_cell_measurement_theta_min 2.68
_cell_volume 912.03(10)
_computing_cell_refinement 'CrysAlis RED (Oxford Diffraction, 2008)'
_computing_data_collection 'CrysAlis CCD (Oxford Diffraction, 2008)'
_computing_data_reduction 'CrysAlis RED (Oxford Diffraction, 2008)'
_computing_molecular_graphics 'SHELXTL-Plus (Sheldrick, 2008)'
_computing_publication_material
;
SHELXL97 (Sheldrick, 2008) and PLATON (Spek, 2009)
;
_computing_structure_refinement 'SHELXL97 (Sheldrick, 2008)'
_computing_structure_solution 'SHELXS97 (Sheldrick, 2008)'
_diffrn_ambient_temperature 173.0(10)
_diffrn_detector_area_resol_mean 16.0560
_diffrn_measured_fraction_theta_full 0.991
_diffrn_measured_fraction_theta_max 0.991
_diffrn_measurement_device_type 'Oxford Diffraction Xcalibur S CCD'
_diffrn_measurement_method \w
_diffrn_radiation_monochromator graphite
_diffrn_radiation_source 'Enhance (Mo) X-ray Source'
_diffrn_radiation_type MoK\a
_diffrn_radiation_wavelength 0.71073
_diffrn_reflns_av_R_equivalents 0.0259
_diffrn_reflns_av_sigmaI/netI 0.0503
_diffrn_reflns_limit_h_max 7
_diffrn_reflns_limit_h_min -7
_diffrn_reflns_limit_k_max 14
_diffrn_reflns_limit_k_min -13
_diffrn_reflns_limit_l_max 11
_diffrn_reflns_limit_l_min -15
_diffrn_reflns_number 7349
_diffrn_reflns_theta_full 25.00
_diffrn_reflns_theta_max 25.00
_diffrn_reflns_theta_min 2.68
_diffrn_standards_decay_% 0
_exptl_absorpt_coefficient_mu 0.139
_exptl_absorpt_correction_T_max 0.9754
_exptl_absorpt_correction_T_min 0.9439
_exptl_absorpt_correction_type multi-scan
_exptl_absorpt_process_details '(CrysAlis RED; Oxford Diffraction, 2008)'
_exptl_crystal_colour colourless
_exptl_crystal_density_diffrn 1.414
_exptl_crystal_density_method 'not measured'
_exptl_crystal_description block
_exptl_crystal_F_000 400
_exptl_crystal_size_max 0.42
_exptl_crystal_size_mid 0.20
_exptl_crystal_size_min 0.18
_refine_diff_density_max 0.267
_refine_diff_density_min -0.288
_refine_ls_extinction_method none
_refine_ls_goodness_of_fit_ref 0.955
_refine_ls_hydrogen_treatment constr
_refine_ls_matrix_type full
_refine_ls_number_parameters 240
_refine_ls_number_reflns 3175
_refine_ls_number_restraints 0
_refine_ls_restrained_S_all 0.955
_refine_ls_R_factor_all 0.0687
_refine_ls_R_factor_gt 0.0420
_refine_ls_shift/su_max 0.000
_refine_ls_shift/su_mean 0.000
_refine_ls_structure_factor_coef Fsqd
_refine_ls_weighting_details 'calc w=1/[\s^2^(Fo^2^)+(0.0599P)^2^] where P=(Fo^2^+2Fc^2^)/3'
_refine_ls_weighting_scheme calc
_refine_ls_wR_factor_gt 0.1004
_refine_ls_wR_factor_ref 0.1062
_reflns_number_gt 2089
_reflns_number_total 3175
_reflns_threshold_expression I>2\s(I)
_cod_data_source_file hg2521.cif
_cod_data_source_block I
_cod_database_code 2222340
_cod_database_fobs_code 2222340

loop_
_symmetry_equiv_pos_as_xyz
'x, y, z'
'-x, -y, -z'

loop_
_atom_site_type_symbol
_atom_site_label
_atom_site_fract_x
_atom_site_fract_y
_atom_site_fract_z
_atom_site_U_iso_or_equiv
_atom_site_adp_type
_atom_site_calc_flag
_atom_site_refinement_flags
_atom_site_occupancy
_atom_site_disorder_assembly
_atom_site_disorder_group
F F1 0.8004(4) 0.56391(17) 0.16252(16) 0.1130(8) Uani d . 1 . .
F F2 1.0918(3) 0.49063(18) 0.10772(12) 0.1036(7) Uani d . 1 . .
F F3 0.7665(3) 0.39187(15) 0.06173(11) 0.0842(6) Uani d . 1 . .
F F4 1.0556(2) 0.43622(12) 0.40071(10) 0.0537(4) Uani d . 1 . .
F F5 0.9672(2) 0.59099(11) 0.36511(11) 0.0631(5) Uani d . 1 . .
F F6 1.2566(2) 0.51846(13) 0.30212(11) 0.0608(4) Uani d . 1 . .
O O1 0.0648(2) 0.15814(11) 0.13523(10) 0.0286(4) Uani d . 1 . .
H H1 0.0264 0.1079 0.0786 0.043 Uiso calc R 1 . .
O O2 0.6874(2) 0.38842(11) 0.26452(11) 0.0310(4) Uani d . 1 . .
O O3 0.1934(2) -0.05252(12) 0.05543(11) 0.0406(4) Uani d . 1 . .
O O4 0.4173(2) -0.03491(12) 0.19701(11) 0.0391(4) Uani d . 1 . .
C C1 0.6115(3) 0.26537(16) 0.25431(15) 0.0243(5) Uani d . 1 . .
H H1A 0.7429 0.2231 0.2609 0.029 Uiso calc R 1 . .
C C2 0.4539(3) 0.25339(16) 0.33674(15) 0.0243(5) Uani d . 1 . .
C C3 0.2714(3) 0.17686(16) 0.29615(15) 0.0231(4) Uani d . 1 . .
C C4 0.2677(3) 0.13463(16) 0.17825(14) 0.0227(4) Uani d . 1 . .
C C5 0.4762(3) 0.20733(17) 0.15116(15) 0.0293(5) Uani d . 1 . .
H H5A 0.5661 0.1562 0.1028 0.035 Uiso calc R 1 . .
H H5B 0.4311 0.2673 0.1177 0.035 Uiso calc R 1 . .
C C6 0.9030(3) 0.41341(17) 0.23280(16) 0.0299(5) Uani d . 1 . .
H H6 0.9684 0.3384 0.2098 0.036 Uiso calc R 1 . .
C C7 0.8883(5) 0.4666(2) 0.1413(2) 0.0605(8) Uani d . 1 . .
C C8 1.0461(4) 0.4918(2) 0.32484(18) 0.0397(6) Uani d . 1 . .
C C9 0.5107(3) 0.31553(18) 0.44862(15) 0.0367(6) Uani d . 1 . .
H H9A 0.3943 0.2902 0.4912 0.055 Uiso calc R 1 . .
H H9B 0.5193 0.4002 0.4574 0.055 Uiso calc R 1 . .
H H9C 0.6557 0.2970 0.4708 0.055 Uiso calc R 1 . .
C C10 0.0936(3) 0.13487(17) 0.35228(15) 0.0256(5) Uani d . 1 . .
C C11 -0.0581(3) 0.09773(18) 0.39548(16) 0.0318(5) Uani d . 1 . .
C C12 -0.2433(4) 0.0527(2) 0.44912(19) 0.0486(6) Uani d . 1 . .
H H12A -0.2256 -0.0270 0.4525 0.073 Uiso calc R 1 . .
H H12B -0.3858 0.0518 0.4109 0.073 Uiso calc R 1 . .
H H12C -0.2428 0.1032 0.5200 0.073 Uiso calc R 1 . .
C C13 0.2847(3) 0.00474(17) 0.13700(15) 0.0237(5) Uani d . 1 . .
C C14 0.4642(4) -0.15683(18) 0.16071(17) 0.0392(6) Uani d . 1 . .
H H14 0.3778 -0.1949 0.0926 0.047 Uiso calc R 1 . .
C C15 0.7079(4) -0.1520(2) 0.1452(2) 0.0602(8) Uani d . 1 . .
H H15A 0.7475 -0.1045 0.0963 0.090 Uiso calc R 1 . .
H H15B 0.7441 -0.2315 0.1168 0.090 Uiso calc R 1 . .
H H15C 0.7929 -0.1168 0.2121 0.090 Uiso calc R 1 . .
C C16 0.3840(5) -0.2186(2) 0.2411(2) 0.0710(9) Uani d . 1 . .
H H16A 0.4691 -0.1819 0.3078 0.107 Uiso calc R 1 . .
H H16B 0.4064 -0.3011 0.2184 0.107 Uiso calc R 1 . .
H H16C 0.2241 -0.2131 0.2495 0.107 Uiso calc R 1 . .

loop_
_atom_site_aniso_label
_atom_site_aniso_U_11
_atom_site_aniso_U_22
_atom_site_aniso_U_33
_atom_site_aniso_U_12
_atom_site_aniso_U_13
_atom_site_aniso_U_23
F1 0.179(2) 0.0561(12) 0.1164(16) 0.0058(12) -0.0384(15) 0.0547(11)
F2 0.1085(14) 0.1364(17) 0.0573(11) -0.0682(13) 0.0018(10) 0.0494(11)
F3 0.1084(12) 0.0924(13) 0.0418(9) -0.0499(10) -0.0191(9) 0.0316(8)
F4 0.0516(8) 0.0668(10) 0.0425(8) -0.0019(7) -0.0024(6) 0.0191(7)
F5 0.0721(9) 0.0333(8) 0.0679(10) 0.0027(7) 0.0029(8) -0.0145(7)
F6 0.0357(8) 0.0757(10) 0.0675(10) -0.0151(7) 0.0060(7) 0.0220(8)
O1 0.0311(7) 0.0296(8) 0.0227(8) 0.0091(6) -0.0052(6) 0.0008(6)
O2 0.0303(8) 0.0201(7) 0.0417(9) 0.0021(6) 0.0045(6) 0.0069(6)
O3 0.0513(9) 0.0306(8) 0.0333(9) 0.0110(7) -0.0156(8) -0.0043(7)
O4 0.0503(9) 0.0288(8) 0.0346(9) 0.0142(7) -0.0144(7) -0.0006(7)
C1 0.0238(10) 0.0183(10) 0.0301(11) 0.0032(8) 0.0018(9) 0.0050(8)
C2 0.0275(10) 0.0239(10) 0.0219(11) 0.0061(8) 0.0003(9) 0.0058(8)
C3 0.0251(10) 0.0231(10) 0.0214(10) 0.0055(8) 0.0020(8) 0.0051(8)
C4 0.0215(10) 0.0265(10) 0.0198(10) 0.0046(8) 0.0000(8) 0.0050(8)
C5 0.0327(11) 0.0312(11) 0.0228(11) -0.0001(9) 0.0052(9) 0.0065(9)
C6 0.0355(11) 0.0199(10) 0.0337(12) -0.0011(8) 0.0092(10) 0.0073(9)
C7 0.0795(19) 0.0498(18) 0.0488(17) -0.0232(15) -0.0063(15) 0.0228(14)
C8 0.0365(13) 0.0399(14) 0.0404(14) -0.0015(10) 0.0045(11) 0.0089(11)
C9 0.0404(12) 0.0375(13) 0.0276(12) 0.0012(10) -0.0024(10) 0.0022(10)
C10 0.0291(11) 0.0266(11) 0.0219(11) 0.0053(9) -0.0001(9) 0.0070(9)
C11 0.0309(12) 0.0387(13) 0.0294(12) 0.0042(10) 0.0011(10) 0.0157(10)
C12 0.0402(13) 0.0657(17) 0.0502(16) 0.0040(12) 0.0107(12) 0.0342(13)
C13 0.0183(9) 0.0294(11) 0.0221(11) 0.0012(8) 0.0025(9) 0.0052(9)
C14 0.0536(14) 0.0256(12) 0.0372(13) 0.0147(10) -0.0072(11) 0.0026(10)
C15 0.0656(17) 0.0441(15) 0.078(2) 0.0211(13) 0.0294(15) 0.0188(14)
C16 0.079(2) 0.0405(15) 0.100(2) 0.0080(14) 0.0324(18) 0.0276(16)

loop_
_atom_type_symbol
_atom_type_description
_atom_type_scat_dispersion_real
_atom_type_scat_dispersion_imag
_atom_type_scat_source
C C 0.0033 0.0016 'International Tables Vol C Tables 4.2.6.8 and 6.1.1.4'
H H 0.0000 0.0000 'International Tables Vol C Tables 4.2.6.8 and 6.1.1.4'
O O 0.0106 0.0060 'International Tables Vol C Tables 4.2.6.8 and 6.1.1.4'
F F 0.0171 0.0103 'International Tables Vol C Tables 4.2.6.8 and 6.1.1.4'

loop_
_geom_angle_atom_site_label_1
_geom_angle_atom_site_label_2
_geom_angle_atom_site_label_3
_geom_angle_site_symmetry_1
_geom_angle_site_symmetry_3
_geom_angle
_geom_angle_publ_flag
C4 O1 H1 . . 109.5 ?
C6 O2 C1 . . 115.42(14) ?
C13 O4 C14 . . 118.33(14) ?
O2 C1 C2 . . 109.65(14) ?
O2 C1 C5 . . 112.11(17) ?
C2 C1 C5 . . 105.10(14) ?
O2 C1 H1A . . 110.0 ?
C2 C1 H1A . . 110.0 ?
C5 C1 H1A . . 110.0 ?
C3 C2 C9 . . 127.42(19) ?
C3 C2 C1 . . 110.79(16) ?
C9 C2 C1 . . 121.69(16) ?
C2 C3 C10 . . 126.87(18) ?
C2 C3 C4 . . 112.41(17) ?
C10 C3 C4 . . 120.72(15) ?
O1 C4 C3 . . 108.58(14) ?
O1 C4 C13 . . 108.35(13) ?
C3 C4 C13 . . 114.56(17) ?
O1 C4 C5 . . 112.55(16) ?
C3 C4 C5 . . 103.23(14) ?
C13 C4 C5 . . 109.61(15) ?
C1 C5 C4 . . 106.17(16) ?
C1 C5 H5A . . 110.5 ?
C4 C5 H5A . . 110.5 ?
C1 C5 H5B . . 110.5 ?
C4 C5 H5B . . 110.5 ?
H5A C5 H5B . . 108.7 ?
O2 C6 C8 . . 108.60(17) ?
O2 C6 C7 . . 109.24(18) ?
C8 C6 C7 . . 113.26(19) ?
O2 C6 H6 . . 108.5 ?
C8 C6 H6 . . 108.5 ?
C7 C6 H6 . . 108.5 ?
F1 C7 F3 . . 108.0(2) ?
F1 C7 F2 . . 106.8(2) ?
F3 C7 F2 . . 106.9(2) ?
F1 C7 C6 . . 113.5(2) ?
F3 C7 C6 . . 110.3(2) ?
F2 C7 C6 . . 111.1(2) ?
F5 C8 F6 . . 107.57(18) ?
F5 C8 F4 . . 106.86(19) ?
F6 C8 F4 . . 106.70(18) ?
F5 C8 C6 . . 113.48(18) ?
F6 C8 C6 . . 112.73(19) ?
F4 C8 C6 . . 109.13(18) ?
C2 C9 H9A . . 109.5 ?
C2 C9 H9B . . 109.5 ?
H9A C9 H9B . . 109.5 ?
C2 C9 H9C . . 109.5 ?
H9A C9 H9C . . 109.5 ?
H9B C9 H9C . . 109.5 ?
C11 C10 C3 . . 177.6(2) ?
C10 C11 C12 . . 179.6(2) ?
C11 C12 H12A . . 109.5 ?
C11 C12 H12B . . 109.5 ?
H12A C12 H12B . . 109.5 ?
C11 C12 H12C . . 109.5 ?
H12A C12 H12C . . 109.5 ?
H12B C12 H12C . . 109.5 ?
O3 C13 O4 . . 124.56(18) ?
O3 C13 C4 . . 122.24(17) ?
O4 C13 C4 . . 113.11(15) ?
O4 C14 C15 . . 107.02(18) ?
O4 C14 C16 . . 106.87(18) ?
C15 C14 C16 . . 115.0(2) ?
O4 C14 H14 . . 109.3 ?
C15 C14 H14 . . 109.3 ?
C16 C14 H14 . . 109.3 ?
C14 C15 H15A . . 109.5 ?
C14 C15 H15B . . 109.5 ?
H15A C15 H15B . . 109.5 ?
C14 C15 H15C . . 109.5 ?
H15A C15 H15C . . 109.5 ?
H15B C15 H15C . . 109.5 ?
C14 C16 H16A . . 109.5 ?
C14 C16 H16B . . 109.5 ?
H16A C16 H16B . . 109.5 ?
C14 C16 H16C . . 109.5 ?
H16A C16 H16C . . 109.5 ?
H16B C16 H16C . . 109.5 ?

loop_
_geom_bond_atom_site_label_1
_geom_bond_atom_site_label_2
_geom_bond_site_symmetry_2
_geom_bond_distance
_geom_bond_publ_flag
F1 C7 . 1.302(3) ?
F2 C7 . 1.339(3) ?
F3 C7 . 1.329(3) ?
F4 C8 . 1.341(3) ?
F5 C8 . 1.319(2) ?
F6 C8 . 1.330(2) ?
O1 C4 . 1.419(2) ?
O1 H1 . 0.8400 ?
O2 C6 . 1.397(2) ?
O2 C1 . 1.452(2) ?
O3 C13 . 1.200(2) ?
O4 C13 . 1.318(2) ?
O4 C14 . 1.474(2) ?
C1 C2 . 1.492(3) ?
C1 C5 . 1.528(3) ?
C1 H1A . 1.0000 ?
C2 C3 . 1.342(2) ?
C2 C9 . 1.492(3) ?
C3 C10 . 1.434(3) ?
C3 C4 . 1.517(3) ?
C4 C13 . 1.522(3) ?
C4 C5 . 1.541(3) ?
C5 H5A . 0.9900 ?
C5 H5B . 0.9900 ?
C6 C8 . 1.507(3) ?
C6 C7 . 1.510(3) ?
C6 H6 . 1.0000 ?
C9 H9A . 0.9800 ?
C9 H9B . 0.9800 ?
C9 H9C . 0.9800 ?
C10 C11 . 1.192(3) ?
C11 C12 . 1.461(3) ?
C12 H12A . 0.9800 ?
C12 H12B . 0.9800 ?
C12 H12C . 0.9800 ?
C14 C15 . 1.483(3) ?
C14 C16 . 1.502(4) ?
C14 H14 . 1.0000 ?
C15 H15A . 0.9800 ?
C15 H15B . 0.9800 ?
C15 H15C . 0.9800 ?
C16 H16A . 0.9800 ?
C16 H16B . 0.9800 ?
C16 H16C . 0.9800 ?

loop_
_geom_hbond_atom_site_label_D
_geom_hbond_atom_site_label_H
_geom_hbond_atom_site_label_A
_geom_hbond_site_symmetry_A
_geom_hbond_distance_DH
_geom_hbond_distance_HA
_geom_hbond_distance_DA
_geom_hbond_angle_DHA
O1 H1 O3 2 0.84 2.10 2.8431(17) 147.5

loop_
_geom_torsion_atom_site_label_1
_geom_torsion_atom_site_label_2
_geom_torsion_atom_site_label_3
_geom_torsion_atom_site_label_4
_geom_torsion_site_symmetry_1
_geom_torsion_site_symmetry_2
_geom_torsion_site_symmetry_3
_geom_torsion_site_symmetry_4
_geom_torsion
_geom_torsion_publ_flag
C6 O2 C1 C2 . . . . 149.56(16) ?
C6 O2 C1 C5 . . . . -94.11(18) ?
O2 C1 C2 C3 . . . . 133.92(16) ?
C5 C1 C2 C3 . . . . 13.2(2) ?
O2 C1 C2 C9 . . . . -49.5(2) ?
C5 C1 C2 C9 . . . . -170.23(17) ?
C9 C2 C3 C10 . . . . -2.3(3) ?
C1 C2 C3 C10 . . . . 173.99(18) ?
C9 C2 C3 C4 . . . . 178.06(18) ?
C1 C2 C3 C4 . . . . -5.6(2) ?
C2 C3 C4 O1 . . . . -123.92(17) ?
C10 C3 C4 O1 . . . . 56.4(2) ?
C2 C3 C4 C13 . . . . 114.83(18) ?
C10 C3 C4 C13 . . . . -64.8(2) ?
C2 C3 C4 C5 . . . . -4.3(2) ?
C10 C3 C4 C5 . . . . 176.06(16) ?
O2 C1 C5 C4 . . . . -134.32(16) ?
C2 C1 C5 C4 . . . . -15.27(19) ?
O1 C4 C5 C1 . . . . 128.89(16) ?
C3 C4 C5 C1 . . . . 12.02(18) ?
C13 C4 C5 C1 . . . . -110.46(17) ?
C1 O2 C6 C8 . . . . -119.38(18) ?
C1 O2 C6 C7 . . . . 116.65(19) ?
O2 C6 C7 F1 . . . . 60.4(2) ?
C8 C6 C7 F1 . . . . -60.8(3) ?
O2 C6 C7 F3 . . . . -60.9(3) ?
C8 C6 C7 F3 . . . . 177.9(2) ?
O2 C6 C7 F2 . . . . -179.27(18) ?
C8 C6 C7 F2 . . . . 59.6(3) ?
O2 C6 C8 F5 . . . . -58.6(2) ?
C7 C6 C8 F5 . . . . 63.0(3) ?
O2 C6 C8 F6 . . . . 178.82(17) ?
C7 C6 C8 F6 . . . . -59.6(3) ?
O2 C6 C8 F4 . . . . 60.5(2) ?
C7 C6 C8 F4 . . . . -178.0(2) ?
C14 O4 C13 O3 . . . . 2.1(3) ?
C14 O4 C13 C4 . . . . -174.52(16) ?
O1 C4 C13 O3 . . . . 25.9(2) ?
C3 C4 C13 O3 . . . . 147.25(18) ?
C5 C4 C13 O3 . . . . -97.3(2) ?
O1 C4 C13 O4 . . . . -157.37(16) ?
C3 C4 C13 O4 . . . . -36.0(2) ?
C5 C4 C13 O4 . . . . 79.5(2) ?
C13 O4 C14 C15 . . . . 115.9(2) ?
C13 O4 C14 C16 . . . . -120.4(2) ?
